data_4075619
loop_
_publ_author_name
'Goj, Laurel A.'
'Blue, Elizabeth D.'
'Delp, Samuel A.'
'Gunnoe, T. Brent'
'Cundari, Thomas R.'
'Petersen, Jeffrey L.'

_publ_section_title
;
 Single-Electron Oxidation of Monomeric Copper(I) Alkyl Complexes:&#x00A0;
 Evidence for Reductive Elimination through Bimolecular Formation of
 Alkanes
;
_journal_issue 17
_journal_name_full Organometallics
_journal_page_first 4097
_journal_paper_doi 10.1021/om060409i
_journal_volume 25
_journal_year 2006
_chemical_formula_sum 'C20 H43 Cu O2 P2'
_chemical_formula_weight 441.02
_chemical_name_common (dtbpe)Cu(OAc)
_space_group_IT_number 2
_symmetry_cell_setting triclinic
_symmetry_Int_Tables_number 2
_symmetry_space_group_name_Hall '-P 1'
_symmetry_space_group_name_H-M 'P -1'
_atom_sites_solution_hydrogens geom
_atom_sites_solution_primary direct
_atom_sites_solution_secondary difmap
_audit_creation_method SHELXL-97
_cell_angle_alpha 98.396(1)
_cell_angle_beta 98.581(1)
_cell_angle_gamma 99.305(1)
_cell_formula_units_Z 6
_cell_length_a 15.1868(9)
_cell_length_b 15.6168(9)
_cell_length_c 16.0275(10)
_cell_measurement_reflns_used 6821
_cell_measurement_temperature 295(2)
_cell_measurement_theta_max 27.50
_cell_measurement_theta_min 2.68
_cell_volume 3652.4(4)
_computing_structure_refinement 'SHELXL-97 (Sheldrick, 1997)'
_computing_structure_solution 'SHELXS-97 (Sheldrick, 1990)'
_diffrn_ambient_temperature 295(2)
_diffrn_measured_fraction_theta_full 0.959
_diffrn_measured_fraction_theta_max 0.959
_diffrn_radiation_monochromator graphite
_diffrn_radiation_type MoK\a
_diffrn_radiation_wavelength 0.71073
_diffrn_reflns_av_R_equivalents 0.0344
_diffrn_reflns_av_sigmaI/netI 0.0650
_diffrn_reflns_limit_h_max 16
_diffrn_reflns_limit_h_min -19
_diffrn_reflns_limit_k_max 19
_diffrn_reflns_limit_k_min -20
_diffrn_reflns_limit_l_max 20
_diffrn_reflns_limit_l_min -20
_diffrn_reflns_number 25773
_diffrn_reflns_theta_full 27.56
_diffrn_reflns_theta_max 27.56
_diffrn_reflns_theta_min 1.38
_diffrn_source 'fine-focus sealed tube'
_exptl_absorpt_coefficient_mu 1.039
_exptl_absorpt_correction_type empirical
_exptl_absorpt_process_details SADABS
_exptl_crystal_colour colorless
_exptl_crystal_density_diffrn 1.203
_exptl_crystal_density_method 'not measured'
_exptl_crystal_F_000 1428
_exptl_crystal_size_max 0.40
_exptl_crystal_size_mid 0.38
_exptl_crystal_size_min 0.36
_refine_diff_density_max 0.525
_refine_diff_density_min -0.357
_refine_diff_density_rms 0.059
_refine_ls_extinction_method none
_refine_ls_goodness_of_fit_ref 1.035
_refine_ls_hydrogen_treatment riding
_refine_ls_matrix_type full
_refine_ls_number_parameters 715
_refine_ls_number_reflns 16190
_refine_ls_number_restraints 0
_refine_ls_restrained_S_all 1.035
_refine_ls_R_factor_all 0.0684
_refine_ls_R_factor_gt 0.0434
_refine_ls_shift/su_max 0.010
_refine_ls_shift/su_mean 0.000
_refine_ls_structure_factor_coef Fsqd
_refine_ls_weighting_details 'calc w=1/[\s^2^(Fo^2^)+(0.0601P)^2^+0.0000P] where P=(Fo^2^+2Fc^2^)/3'
_refine_ls_weighting_scheme calc
_refine_ls_wR_factor_gt 0.1122
_refine_ls_wR_factor_ref 0.1262
_reflns_number_gt 11468
_reflns_number_total 16190
_reflns_threshold_expression >2sigma(I)
_cod_data_source_file om060409isi20060512_043953.cif
_cod_data_source_block bg606ccd
_cod_database_code 4075619

loop_
_symmetry_equiv_pos_as_xyz
'x, y, z'
'-x, -y, -z'

loop_
_atom_site_label
_atom_site_type_symbol
_atom_site_fract_x
_atom_site_fract_y
_atom_site_fract_z
_atom_site_U_iso_or_equiv
_atom_site_adp_type
_atom_site_occupancy
_atom_site_symmetry_multiplicity
_atom_site_calc_flag
_atom_site_refinement_flags
Cu1 Cu 0.627907(18) 0.73432(2) 0.95105(2) 0.04570(9) Uani 1 1 d .
P1 P 0.74407(4) 0.84868(4) 0.96704(4) 0.04270(15) Uani 1 1 d .
P2 P 0.57702(4) 0.73683(4) 0.81264(4) 0.04058(14) Uani 1 1 d .
O1 O 0.56162(15) 0.68527(15) 1.04340(14) 0.0690(6) Uani 1 1 d .
O2 O 0.65280(14) 0.60583(17) 0.99194(16) 0.0779(6) Uani 1 1 d .
C1 C 0.59900(19) 0.6198(2) 1.04146(18) 0.0601(8) Uani 1 1 d .
C2 C 0.5780(2) 0.5549(2) 1.1010(2) 0.0781(10) Uani 1 1 d .
H2A H 0.6144 0.5103 1.0947 0.117 Uiso 1 1 calc R
H2B H 0.5150 0.5278 1.0867 0.117 Uiso 1 1 calc R
H2C H 0.5912 0.5855 1.1592 0.117 Uiso 1 1 calc R
C3 C 0.74414(16) 0.86542(18) 0.85512(16) 0.0480(6) Uani 1 1 d .
H3A H 0.7663 0.9274 0.8555 0.058 Uiso 1 1 calc R
H3B H 0.7864 0.8326 0.8315 0.058 Uiso 1 1 calc R
C4 C 0.64989(16) 0.83697(17) 0.79455(16) 0.0467(6) Uani 1 1 d .
H4A H 0.6599 0.8273 0.7358 0.056 Uiso 1 1 calc R
H4B H 0.6173 0.8854 0.8009 0.056 Uiso 1 1 calc R
C5 C 0.73462(18) 0.95944(19) 1.02705(19) 0.0570(7) Uani 1 1 d .
C6 C 0.6520(3) 0.9849(3) 0.9786(3) 0.1032(14) Uani 1 1 d .
H6A H 0.6426 1.0401 1.0078 0.155 Uiso 1 1 calc R
H6B H 0.5997 0.9402 0.9759 0.155 Uiso 1 1 calc R
H6C H 0.6613 0.9907 0.9216 0.155 Uiso 1 1 calc R
C7 C 0.8159(3) 1.0336(2) 1.0347(3) 0.0942(12) Uani 1 1 d .
H7A H 0.8320 1.0358 0.9792 0.141 Uiso 1 1 calc R
H7B H 0.8663 1.0229 1.0729 0.141 Uiso 1 1 calc R
H7C H 0.8005 1.0888 1.0567 0.141 Uiso 1 1 calc R
C8 C 0.7165(3) 0.9478(3) 1.1164(2) 0.0913(12) Uani 1 1 d .
H8A H 0.6986 0.9998 1.1432 0.137 Uiso 1 1 calc R
H8B H 0.7706 0.9385 1.1504 0.137 Uiso 1 1 calc R
H8C H 0.6689 0.8978 1.1117 0.137 Uiso 1 1 calc R
C9 C 0.85942(16) 0.8225(2) 1.0013(2) 0.0581(7) Uani 1 1 d .
C10 C 0.93993(18) 0.8844(2) 0.9813(3) 0.0881(12) Uani 1 1 d .
H10A H 0.9933 0.8589 0.9896 0.132 Uiso 1 1 calc R
H10B H 0.9498 0.9403 1.0188 0.132 Uiso 1 1 calc R
H10C H 0.9269 0.8929 0.9229 0.132 Uiso 1 1 calc R
C11 C 0.8735(2) 0.8191(3) 1.0968(2) 0.0978(13) Uani 1 1 d .
H11A H 0.8224 0.7812 1.1092 0.147 Uiso 1 1 calc R
H11B H 0.8792 0.8773 1.1287 0.147 Uiso 1 1 calc R
H11C H 0.9276 0.7966 1.1127 0.147 Uiso 1 1 calc R
C12 C 0.85829(19) 0.7298(2) 0.9541(2) 0.0768(10) Uani 1 1 d .
H12A H 0.8546 0.7306 0.8939 0.115 Uiso 1 1 calc R
H12B H 0.8067 0.6901 0.9631 0.115 Uiso 1 1 calc R
H12C H 0.9128 0.7104 0.9755 0.115 Uiso 1 1 calc R
C13 C 0.45840(16) 0.7590(2) 0.78286(19) 0.0563(7) Uani 1 1 d .
C14 C 0.44659(19) 0.8283(2) 0.8558(2) 0.0783(10) Uani 1 1 d .
H14A H 0.4856 0.8831 0.8556 0.117 Uiso 1 1 calc R
H14B H 0.4620 0.8091 0.9095 0.117 Uiso 1 1 calc R
H14C H 0.3847 0.8362 0.8483 0.117 Uiso 1 1 calc R
C15 C 0.39027(18) 0.6740(2) 0.7808(2) 0.0776(10) Uani 1 1 d .
H15A H 0.4068 0.6494 0.8311 0.116 Uiso 1 1 calc R
H15B H 0.3909 0.6322 0.7306 0.116 Uiso 1 1 calc R
H15C H 0.3306 0.6872 0.7793 0.116 Uiso 1 1 calc R
C16 C 0.4401(2) 0.7934(3) 0.6979(2) 0.0869(11) Uani 1 1 d .
H16A H 0.3865 0.8189 0.6957 0.130 Uiso 1 1 calc R
H16B H 0.4314 0.7454 0.6508 0.130 Uiso 1 1 calc R
H16C H 0.4908 0.8372 0.6942 0.130 Uiso 1 1 calc R
C17 C 0.59656(17) 0.64395(18) 0.73274(17) 0.0484(6) Uani 1 1 d .
C18 C 0.5540(2) 0.55651(19) 0.7551(2) 0.0697(8) Uani 1 1 d .
H18A H 0.5716 0.5088 0.7206 0.105 Uiso 1 1 calc R
H18B H 0.4892 0.5500 0.7441 0.105 Uiso 1 1 calc R
H18C H 0.5744 0.5558 0.8146 0.105 Uiso 1 1 calc R
C19 C 0.5654(2) 0.6470(2) 0.63841(18) 0.0686(8) Uani 1 1 d .
H19A H 0.5859 0.6016 0.6034 0.103 Uiso 1 1 calc R
H19B H 0.5904 0.7035 0.6263 0.103 Uiso 1 1 calc R
H19C H 0.5005 0.6380 0.6261 0.103 Uiso 1 1 calc R
C20 C 0.70038(18) 0.6490(2) 0.7477(2) 0.0669(8) Uani 1 1 d .
H20A H 0.7227 0.6543 0.8079 0.100 Uiso 1 1 calc R
H20B H 0.7287 0.6994 0.7272 0.100 Uiso 1 1 calc R
H20C H 0.7141 0.5965 0.7174 0.100 Uiso 1 1 calc R
Cu2 Cu 0.259585(19) 0.79542(2) 0.22646(2) 0.04912(10) Uani 1 1 d .
P3 P 0.40040(4) 0.78409(5) 0.28209(4) 0.04395(15) Uani 1 1 d .
P4 P 0.22721(4) 0.66429(5) 0.13765(5) 0.04740(16) Uani 1 1 d .
O3 O 0.15564(14) 0.84194(15) 0.28457(15) 0.0701(6) Uani 1 1 d .
O4 O 0.21223(13) 0.91135(14) 0.19105(15) 0.0682(6) Uani 1 1 d .
C21 C 0.15749(18) 0.9022(2) 0.2407(2) 0.0566(7) Uani 1 1 d .
C22 C 0.0924(2) 0.9657(2) 0.2492(2) 0.0775(10) Uani 1 1 d .
H22A H 0.0385 0.9369 0.2658 0.116 Uiso 1 1 calc R
H22B H 0.0767 0.9842 0.1953 0.116 Uiso 1 1 calc R
H22C H 0.1207 1.0162 0.2920 0.116 Uiso 1 1 calc R
C23 C 0.41371(16) 0.68152(19) 0.21473(19) 0.0552(7) Uani 1 1 d .
H23A H 0.4466 0.6980 0.1703 0.066 Uiso 1 1 calc R
H23B H 0.4513 0.6513 0.2502 0.066 Uiso 1 1 calc R
C24 C 0.32822(19) 0.6167(2) 0.1721(2) 0.0712(9) Uani 1 1 d .
H24A H 0.3128 0.5774 0.2114 0.085 Uiso 1 1 calc R
H24B H 0.3413 0.5812 0.1221 0.085 Uiso 1 1 calc R
C25 C 0.42272(19) 0.7635(2) 0.39554(19) 0.0624(7) Uani 1 1 d .
C26 C 0.3509(3) 0.6848(3) 0.4006(3) 0.1173(17) Uani 1 1 d .
H26A H 0.3549 0.6352 0.3592 0.176 Uiso 1 1 calc R
H26B H 0.2918 0.6994 0.3888 0.176 Uiso 1 1 calc R
H26C H 0.3608 0.6702 0.4570 0.176 Uiso 1 1 calc R
C27 C 0.5146(2) 0.7401(3) 0.4252(2) 0.0965(13) Uani 1 1 d .
H27A H 0.5619 0.7888 0.4246 0.145 Uiso 1 1 calc R
H27B H 0.5221 0.6892 0.3873 0.145 Uiso 1 1 calc R
H27C H 0.5177 0.7275 0.4823 0.145 Uiso 1 1 calc R
C28 C 0.4094(3) 0.8427(3) 0.4566(2) 0.1114(15) Uani 1 1 d .
H28A H 0.4090 0.8280 0.5126 0.167 Uiso 1 1 calc R
H28B H 0.3528 0.8590 0.4362 0.167 Uiso 1 1 calc R
H28C H 0.4581 0.8913 0.4594 0.167 Uiso 1 1 calc R
C29 C 0.49548(18) 0.8685(2) 0.2632(2) 0.0610(7) Uani 1 1 d .
C30 C 0.5883(2) 0.8430(3) 0.2716(3) 0.0972(14) Uani 1 1 d .
H30A H 0.5867 0.7926 0.2289 0.146 Uiso 1 1 calc R
H30B H 0.6046 0.8290 0.3275 0.146 Uiso 1 1 calc R
H30C H 0.6322 0.8914 0.2637 0.146 Uiso 1 1 calc R
C31 C 0.5022(4) 0.9547(3) 0.3235(4) 0.149(3) Uani 1 1 d .
H31A H 0.5456 0.9995 0.3090 0.224 Uiso 1 1 calc R
H31B H 0.5213 0.9472 0.3814 0.224 Uiso 1 1 calc R
H31C H 0.4440 0.9719 0.3182 0.224 Uiso 1 1 calc R
C32 C 0.4702(2) 0.8827(3) 0.1723(3) 0.1136(18) Uani 1 1 d .
H32A H 0.5146 0.9285 0.1608 0.170 Uiso 1 1 calc R
H32B H 0.4118 0.8994 0.1647 0.170 Uiso 1 1 calc R
H32C H 0.4680 0.8291 0.1335 0.170 Uiso 1 1 calc R
C33 C 0.1308(2) 0.5817(2) 0.1588(2) 0.0709(8) Uani 1 1 d .
C34 C 0.1356(3) 0.5947(3) 0.2572(3) 0.1020(14) Uani 1 1 d .
H34A H 0.1382 0.6558 0.2792 0.153 Uiso 1 1 calc R
H34B H 0.1888 0.5762 0.2833 0.153 Uiso 1 1 calc R
H34C H 0.0826 0.5602 0.2701 0.153 Uiso 1 1 calc R
C35 C 0.1304(3) 0.4850(2) 0.1230(3) 0.1107(15) Uani 1 1 d .
H35A H 0.0793 0.4482 0.1365 0.166 Uiso 1 1 calc R
H35B H 0.1854 0.4687 0.1481 0.166 Uiso 1 1 calc R
H35C H 0.1263 0.4776 0.0619 0.166 Uiso 1 1 calc R
C36 C 0.0410(2) 0.6069(3) 0.1237(3) 0.0971(13) Uani 1 1 d .
H36A H -0.0082 0.5691 0.1391 0.146 Uiso 1 1 calc R
H36B H 0.0336 0.6002 0.0624 0.146 Uiso 1 1 calc R
H36C H 0.0413 0.6670 0.1474 0.146 Uiso 1 1 calc R
C37 C 0.2187(2) 0.6636(2) 0.0197(2) 0.0679(8) Uani 1 1 d .
C38 C 0.2051(3) 0.5747(3) -0.0381(3) 0.1198(17) Uani 1 1 d .
H38A H 0.1453 0.5426 -0.0396 0.180 Uiso 1 1 calc R
H38B H 0.2492 0.5420 -0.0164 0.180 Uiso 1 1 calc R
H38C H 0.2124 0.5833 -0.0950 0.180 Uiso 1 1 calc R
C39 C 0.1449(3) 0.7118(4) -0.0097(3) 0.1227(18) Uani 1 1 d .
H39A H 0.1463 0.7622 0.0330 0.184 Uiso 1 1 calc R
H39B H 0.0871 0.6732 -0.0183 0.184 Uiso 1 1 calc R
H39C H 0.1542 0.7308 -0.0626 0.184 Uiso 1 1 calc R
C40 C 0.3101(3) 0.7160(4) 0.0110(3) 0.134(2) Uani 1 1 d .
H40A H 0.3093 0.7229 -0.0476 0.202 Uiso 1 1 calc R
H40B H 0.3574 0.6850 0.0285 0.202 Uiso 1 1 calc R
H40C H 0.3209 0.7729 0.0467 0.202 Uiso 1 1 calc R
Cu3 Cu 0.874857(18) 0.78004(2) 0.53400(2) 0.04863(10) Uani 1 1 d .
P5 P 1.02327(4) 0.78792(5) 0.58217(4) 0.04513(16) Uani 1 1 d .
P6 P 0.85714(4) 0.65485(5) 0.43858(4) 0.04629(16) Uani 1 1 d .
O5 O 0.76938(15) 0.81117(15) 0.61215(15) 0.0721(6) Uani 1 1 d .
O6 O 0.80353(13) 0.87999(14) 0.51015(15) 0.0659(5) Uani 1 1 d .
C41 C 0.75838(16) 0.86874(19) 0.56872(19) 0.0523(7) Uani 1 1 d .
C42 C 0.69319(19) 0.9301(2) 0.5860(2) 0.0712(9) Uani 1 1 d .
H42A H 0.6384 0.8971 0.5970 0.107 Uiso 1 1 calc R
H42B H 0.6795 0.9574 0.5369 0.107 Uiso 1 1 calc R
H42C H 0.7204 0.9746 0.6350 0.107 Uiso 1 1 calc R
C43 C 1.04899(15) 0.69881(18) 0.50486(18) 0.0505(6) Uani 1 1 d .
H43A H 1.0722 0.7250 0.4593 0.061 Uiso 1 1 calc R
H43B H 1.0971 0.6743 0.5341 0.061 Uiso 1 1 calc R
C44 C 0.96953(16) 0.62218(19) 0.46346(19) 0.0537(7) Uani 1 1 d .
H44A H 0.9649 0.5796 0.5018 0.064 Uiso 1 1 calc R
H44B H 0.9837 0.5930 0.4108 0.064 Uiso 1 1 calc R
C45 C 1.05175(19) 0.7576(2) 0.69133(19) 0.0625(8) Uani 1 1 d .
C46 C 1.1533(2) 0.7626(3) 0.7236(2) 0.0913(12) Uani 1 1 d .
H46A H 1.1610 0.7370 0.7745 0.137 Uiso 1 1 calc R
H46B H 1.1836 0.8231 0.7363 0.137 Uiso 1 1 calc R
H46C H 1.1788 0.7309 0.6801 0.137 Uiso 1 1 calc R
C47 C 1.0135(3) 0.8180(3) 0.7549(2) 0.0912(12) Uani 1 1 d .
H47A H 0.9505 0.8159 0.7337 0.137 Uiso 1 1 calc R
H47B H 1.0460 0.8774 0.7615 0.137 Uiso 1 1 calc R
H47C H 1.0201 0.7988 0.8093 0.137 Uiso 1 1 calc R
C48 C 1.0033(3) 0.6635(3) 0.6864(2) 0.0904(11) Uani 1 1 d .
H48A H 1.0108 0.6482 0.7426 0.136 Uiso 1 1 calc R
H48B H 1.0286 0.6243 0.6489 0.136 Uiso 1 1 calc R
H48C H 0.9400 0.6585 0.6647 0.136 Uiso 1 1 calc R
C49 C 1.10664(17) 0.8863(2) 0.5692(2) 0.0590(7) Uani 1 1 d .
C50 C 1.2049(2) 0.8719(3) 0.5673(3) 0.0968(13) Uani 1 1 d .
H50A H 1.2405 0.9240 0.5556 0.145 Uiso 1 1 calc R
H50B H 1.2043 0.8229 0.5233 0.145 Uiso 1 1 calc R
H50C H 1.2308 0.8600 0.6218 0.145 Uiso 1 1 calc R
C51 C 1.1070(2) 0.9650(2) 0.6374(2) 0.0844(11) Uani 1 1 d .
H51A H 1.1419 1.0168 0.6244 0.127 Uiso 1 1 calc R
H51B H 1.1335 0.9546 0.6924 0.127 Uiso 1 1 calc R
H51C H 1.0459 0.9734 0.6385 0.127 Uiso 1 1 calc R
C52 C 1.0702(2) 0.9096(2) 0.4817(2) 0.0786(10) Uani 1 1 d .
H52A H 1.0077 0.9148 0.4790 0.118 Uiso 1 1 calc R
H52B H 1.0752 0.8640 0.4365 0.118 Uiso 1 1 calc R
H52C H 1.1050 0.9645 0.4752 0.118 Uiso 1 1 calc R
C53 C 0.84355(19) 0.6701(2) 0.32328(19) 0.0658(8) Uani 1 1 d .
C54 C 0.9292(2) 0.7329(3) 0.3160(2) 0.0917(12) Uani 1 1 d .
H54A H 0.9811 0.7065 0.3298 0.138 Uiso 1 1 calc R
H54B H 0.9352 0.7872 0.3552 0.138 Uiso 1 1 calc R
H54C H 0.9250 0.7446 0.2585 0.138 Uiso 1 1 calc R
C55 C 0.8317(3) 0.5861(3) 0.2562(2) 0.0914(12) Uani 1 1 d .
H55A H 0.8355 0.6019 0.2010 0.137 Uiso 1 1 calc R
H55B H 0.7737 0.5501 0.2542 0.137 Uiso 1 1 calc R
H55C H 0.8787 0.5540 0.2716 0.137 Uiso 1 1 calc R
C56 C 0.7630(2) 0.7160(3) 0.3045(2) 0.0924(12) Uani 1 1 d .
H56A H 0.7718 0.7699 0.3447 0.139 Uiso 1 1 calc R
H56B H 0.7083 0.6781 0.3096 0.139 Uiso 1 1 calc R
H56C H 0.7582 0.7288 0.2474 0.139 Uiso 1 1 calc R
C57 C 0.77683(19) 0.5541(2) 0.4513(2) 0.0637(8) Uani 1 1 d .
C58 C 0.7938(2) 0.4656(2) 0.4092(3) 0.0904(12) Uani 1 1 d .
H58A H 0.7521 0.4188 0.4229 0.136 Uiso 1 1 calc R
H58B H 0.8548 0.4598 0.4301 0.136 Uiso 1 1 calc R
H58C H 0.7852 0.4625 0.3482 0.136 Uiso 1 1 calc R
C59 C 0.6786(2) 0.5633(3) 0.4175(3) 0.0953(13) Uani 1 1 d .
H59A H 0.6699 0.5597 0.3564 0.143 Uiso 1 1 calc R
H59B H 0.6680 0.6192 0.4435 0.143 Uiso 1 1 calc R
H59C H 0.6369 0.5168 0.4316 0.143 Uiso 1 1 calc R
C60 C 0.7830(3) 0.5566(3) 0.5480(3) 0.0943(12) Uani 1 1 d .
H60A H 0.7358 0.5126 0.5582 0.141 Uiso 1 1 calc R
H60B H 0.7763 0.6137 0.5748 0.141 Uiso 1 1 calc R
H60C H 0.8409 0.5450 0.5717 0.141 Uiso 1 1 calc R

loop_
_atom_site_aniso_label
_atom_site_aniso_U_11
_atom_site_aniso_U_22
_atom_site_aniso_U_33
_atom_site_aniso_U_23
_atom_site_aniso_U_13
_atom_site_aniso_U_12
Cu1 0.04764(15) 0.04836(19) 0.04323(18) 0.01891(14) 0.01060(13) 0.00306(13)
P1 0.0427(3) 0.0434(4) 0.0412(4) 0.0124(3) 0.0076(3) 0.0010(3)
P2 0.0444(3) 0.0407(3) 0.0378(3) 0.0123(3) 0.0061(3) 0.0077(3)
O1 0.0855(13) 0.0631(14) 0.0660(14) 0.0287(11) 0.0233(11) 0.0114(11)
O2 0.0754(12) 0.0891(17) 0.0821(16) 0.0428(14) 0.0291(12) 0.0134(12)
C1 0.0599(15) 0.068(2) 0.0463(16) 0.0223(15) 0.0028(13) -0.0102(15)
C2 0.094(2) 0.079(2) 0.069(2) 0.0418(19) 0.0212(18) 0.0044(19)
C3 0.0555(13) 0.0456(15) 0.0442(14) 0.0132(12) 0.0142(11) 0.0038(11)
C4 0.0596(13) 0.0418(14) 0.0419(14) 0.0175(11) 0.0099(11) 0.0091(11)
C5 0.0622(14) 0.0530(17) 0.0515(17) 0.0009(13) 0.0115(13) 0.0045(13)
C6 0.118(3) 0.088(3) 0.092(3) -0.028(2) -0.013(2) 0.054(2)
C7 0.112(3) 0.057(2) 0.103(3) -0.009(2) 0.033(2) -0.009(2)
C8 0.114(3) 0.101(3) 0.062(2) 0.005(2) 0.036(2) 0.022(2)
C9 0.0434(12) 0.0610(19) 0.0651(19) 0.0152(15) 0.0008(12) -0.0002(12)
C10 0.0468(14) 0.083(3) 0.127(3) 0.018(2) 0.0138(18) -0.0055(15)
C11 0.081(2) 0.139(4) 0.073(3) 0.036(3) -0.0118(19) 0.025(2)
C12 0.0536(14) 0.065(2) 0.108(3) 0.011(2) -0.0045(17) 0.0180(15)
C13 0.0469(12) 0.0611(18) 0.0599(18) 0.0105(14) 0.0007(12) 0.0147(12)
C14 0.0569(15) 0.076(2) 0.100(3) -0.005(2) 0.0170(17) 0.0231(16)
C15 0.0463(13) 0.076(2) 0.101(3) 0.001(2) 0.0030(16) 0.0033(14)
C16 0.082(2) 0.099(3) 0.087(3) 0.033(2) -0.0036(19) 0.042(2)
C17 0.0574(13) 0.0465(15) 0.0416(14) 0.0090(12) 0.0048(11) 0.0130(12)
C18 0.091(2) 0.0422(17) 0.080(2) 0.0136(15) 0.0200(18) 0.0152(15)
C19 0.089(2) 0.070(2) 0.0443(17) 0.0055(15) 0.0037(15) 0.0199(17)
C20 0.0629(15) 0.073(2) 0.064(2) -0.0044(16) 0.0109(14) 0.0251(15)
Cu2 0.05030(16) 0.04601(19) 0.0569(2) 0.00957(15) 0.01317(14) 0.02230(14)
P3 0.0451(3) 0.0449(4) 0.0452(4) 0.0111(3) 0.0077(3) 0.0157(3)
P4 0.0485(3) 0.0426(4) 0.0514(4) 0.0055(3) 0.0039(3) 0.0167(3)
O3 0.0782(12) 0.0713(15) 0.0745(15) 0.0167(12) 0.0298(11) 0.0352(11)
O4 0.0764(12) 0.0627(14) 0.0790(15) 0.0197(11) 0.0295(11) 0.0319(11)
C21 0.0547(13) 0.0513(17) 0.0614(18) -0.0029(14) 0.0043(13) 0.0199(13)
C22 0.0694(17) 0.075(2) 0.093(3) 0.0036(19) 0.0120(17) 0.0410(17)
C23 0.0507(13) 0.0561(17) 0.0637(18) 0.0104(14) 0.0093(13) 0.0245(13)
C24 0.0660(16) 0.060(2) 0.082(2) -0.0085(17) -0.0070(16) 0.0334(15)
C25 0.0676(16) 0.072(2) 0.0473(17) 0.0177(15) 0.0061(14) 0.0088(15)
C26 0.121(3) 0.147(4) 0.071(3) 0.055(3) 0.000(2) -0.030(3)
C27 0.102(3) 0.132(4) 0.067(2) 0.045(2) -0.003(2) 0.046(3)
C28 0.150(4) 0.134(4) 0.057(2) 0.000(2) 0.026(2) 0.055(3)
C29 0.0543(14) 0.0566(18) 0.076(2) 0.0219(16) 0.0136(14) 0.0106(13)
C30 0.0531(16) 0.123(4) 0.123(4) 0.059(3) 0.0106(19) 0.0102(19)
C31 0.177(5) 0.057(3) 0.210(6) -0.016(3) 0.105(5) -0.019(3)
C32 0.073(2) 0.165(5) 0.114(3) 0.096(3) 0.007(2) -0.002(2)
C33 0.0762(18) 0.058(2) 0.071(2) 0.0165(16) -0.0002(16) -0.0027(16)
C34 0.102(3) 0.111(3) 0.087(3) 0.033(3) 0.017(2) -0.015(2)
C35 0.107(3) 0.052(2) 0.155(4) 0.009(2) -0.009(3) -0.002(2)
C36 0.0595(17) 0.112(3) 0.118(3) 0.020(3) 0.019(2) 0.0070(19)
C37 0.0747(17) 0.079(2) 0.0466(17) 0.0011(16) 0.0071(15) 0.0162(17)
C38 0.155(4) 0.112(4) 0.076(3) -0.027(3) -0.002(3) 0.037(3)
C39 0.149(4) 0.169(5) 0.077(3) 0.059(3) 0.014(3) 0.080(4)
C40 0.119(3) 0.201(6) 0.068(3) 0.017(3) 0.036(3) -0.026(4)
Cu3 0.04773(15) 0.0485(2) 0.0532(2) 0.00453(15) 0.01136(14) 0.02092(14)
P5 0.0428(3) 0.0499(4) 0.0442(4) 0.0051(3) 0.0073(3) 0.0161(3)
P6 0.0466(3) 0.0475(4) 0.0452(4) 0.0014(3) 0.0064(3) 0.0176(3)
O5 0.0875(13) 0.0639(14) 0.0814(16) 0.0262(12) 0.0316(12) 0.0351(12)
O6 0.0727(11) 0.0550(12) 0.0835(15) 0.0204(11) 0.0326(11) 0.0264(10)
C41 0.0460(12) 0.0449(16) 0.0624(18) -0.0038(13) 0.0101(12) 0.0093(11)
C42 0.0646(16) 0.073(2) 0.082(2) 0.0044(18) 0.0179(16) 0.0330(16)
C43 0.0476(12) 0.0534(16) 0.0545(16) 0.0078(13) 0.0095(12) 0.0224(12)
C44 0.0548(13) 0.0545(17) 0.0553(17) 0.0047(13) 0.0108(12) 0.0244(13)
C45 0.0648(15) 0.080(2) 0.0425(16) 0.0109(15) 0.0029(13) 0.0186(16)
C46 0.079(2) 0.131(4) 0.064(2) 0.022(2) -0.0078(18) 0.033(2)
C47 0.106(3) 0.121(4) 0.051(2) 0.009(2) 0.0229(19) 0.033(2)
C48 0.111(3) 0.095(3) 0.068(2) 0.038(2) 0.012(2) 0.009(2)
C49 0.0510(13) 0.0584(18) 0.0665(19) 0.0063(15) 0.0128(13) 0.0087(13)
C50 0.0536(16) 0.098(3) 0.141(4) 0.023(3) 0.029(2) 0.0089(18)
C51 0.089(2) 0.064(2) 0.088(3) -0.0072(19) 0.014(2) 0.0002(18)
C52 0.089(2) 0.067(2) 0.081(2) 0.0268(19) 0.0182(19) 0.0036(18)
C53 0.0654(16) 0.086(2) 0.0457(17) 0.0078(16) 0.0021(14) 0.0220(16)
C54 0.095(2) 0.123(4) 0.057(2) 0.036(2) 0.0072(18) 0.010(2)
C55 0.102(2) 0.113(3) 0.053(2) -0.016(2) 0.0056(19) 0.035(2)
C56 0.096(2) 0.116(3) 0.071(2) 0.021(2) -0.0050(19) 0.050(2)
C57 0.0630(15) 0.0491(17) 0.075(2) 0.0030(15) 0.0103(15) 0.0080(14)
C58 0.083(2) 0.053(2) 0.124(3) -0.007(2) 0.008(2) 0.0108(17)
C59 0.0555(16) 0.091(3) 0.132(4) 0.008(3) 0.015(2) 0.0038(18)
C60 0.097(2) 0.093(3) 0.089(3) 0.022(2) 0.027(2) -0.012(2)

loop_
_atom_type_symbol
_atom_type_description
_atom_type_scat_dispersion_real
_atom_type_scat_dispersion_imag
_atom_type_scat_source
C C 0.0033 0.0016 'International Tables Vol C Tables 4.2.6.8 and 6.1.1.4'
H H 0.0000 0.0000 'International Tables Vol C Tables 4.2.6.8 and 6.1.1.4'
O O 0.0106 0.0060 'International Tables Vol C Tables 4.2.6.8 and 6.1.1.4'
P P 0.1023 0.0942 'International Tables Vol C Tables 4.2.6.8 and 6.1.1.4'
Cu Cu 0.3201 1.2651 'International Tables Vol C Tables 4.2.6.8 and 6.1.1.4'

loop_
_geom_angle_atom_site_label_1
_geom_angle_atom_site_label_2
_geom_angle_atom_site_label_3
_geom_angle
O1 Cu1 P2 130.72(7)
O1 Cu1 P1 129.26(7)
P2 Cu1 P1 95.21(3)
O1 Cu1 O2 59.86(8)
P2 Cu1 O2 119.76(7)
P1 Cu1 O2 120.13(6)
O1 Cu1 C1 30.00(9)
P2 Cu1 C1 131.94(7)
P1 Cu1 C1 130.44(7)
O2 Cu1 C1 29.87(9)
C3 P1 C9 103.67(12)
C3 P1 C5 104.73(13)
C9 P1 C5 110.57(13)
C3 P1 Cu1 101.96(8)
C9 P1 Cu1 114.67(10)
C5 P1 Cu1 119.03(9)
C4 P2 C17 105.48(12)
C4 P2 C13 103.15(12)
C17 P2 C13 110.08(12)
C4 P2 Cu1 102.21(8)
C17 P2 Cu1 116.10(8)
C13 P2 Cu1 117.78(9)
C1 O1 Cu1 93.47(17)
C1 O2 Cu1 84.7(2)
O2 C1 O1 121.9(3)
O2 C1 C2 119.0(3)
O1 C1 C2 119.1(3)
O2 C1 Cu1 65.40(16)
O1 C1 Cu1 56.53(15)
C2 C1 Cu1 175.5(3)
C4 C3 P1 115.00(16)
C3 C4 P2 115.72(17)
C6 C5 C7 108.6(3)
C6 C5 C8 108.2(3)
C7 C5 C8 109.7(3)
C6 C5 P1 105.9(2)
C7 C5 P1 115.8(2)
C8 C5 P1 108.3(2)
C11 C9 C12 107.3(3)
C11 C9 C10 109.8(3)
C12 C9 C10 107.7(3)
C11 C9 P1 109.2(2)
C12 C9 P1 106.65(18)
C10 C9 P1 115.9(2)
C14 C13 C15 108.3(3)
C14 C13 C16 108.9(3)
C15 C13 C16 110.3(3)
C14 C13 P2 105.71(19)
C15 C13 P2 108.4(2)
C16 C13 P2 114.9(2)
C19 C17 C18 110.7(2)
C19 C17 C20 107.8(2)
C18 C17 C20 107.3(2)
C19 C17 P2 116.4(2)
C18 C17 P2 108.75(19)
C20 C17 P2 105.29(18)
O3 Cu2 O4 60.78(8)
O3 Cu2 P3 131.26(7)
O4 Cu2 P3 127.93(6)
O3 Cu2 P4 119.32(7)
O4 Cu2 P4 122.49(7)
P3 Cu2 P4 95.87(3)
O3 Cu2 C21 30.58(9)
O4 Cu2 C21 30.20(9)
P3 Cu2 C21 138.19(7)
P4 Cu2 C21 125.94(7)
C23 P3 C29 102.98(13)
C23 P3 C25 105.06(14)
C29 P3 C25 110.15(14)
C23 P3 Cu2 101.28(8)
C29 P3 Cu2 116.76(9)
C25 P3 Cu2 118.17(9)
C24 P4 C37 106.82(15)
C24 P4 C33 102.68(16)
C37 P4 C33 110.26(15)
C24 P4 Cu2 101.15(10)
C37 P4 Cu2 118.28(11)
C33 P4 Cu2 115.51(11)
C21 O3 Cu2 89.99(16)
C21 O4 Cu2 88.03(18)
O4 C21 O3 121.2(2)
O4 C21 C22 119.4(3)
O3 C21 C22 119.5(3)
O4 C21 Cu2 61.76(14)
O3 C21 Cu2 59.43(14)
C22 C21 Cu2 178.3(2)
C24 C23 P3 117.32(18)
C23 C24 P4 116.4(2)
C28 C25 C27 109.7(3)
C28 C25 C26 108.1(3)
C27 C25 C26 106.8(3)
C28 C25 P3 109.5(2)
C27 C25 P3 116.1(2)
C26 C25 P3 106.3(2)
C32 C29 C31 108.8(4)
C32 C29 C30 107.1(3)
C31 C29 C30 108.7(3)
C32 C29 P3 106.2(2)
C31 C29 P3 109.7(2)
C30 C29 P3 116.0(2)
C36 C33 C35 110.0(3)
C36 C33 C34 105.0(3)
C35 C33 C34 110.3(3)
C36 C33 P4 108.6(2)
C35 C33 P4 115.3(3)
C34 C33 P4 107.0(2)
C39 C37 C38 109.6(3)
C39 C37 C40 109.0(4)
C38 C37 C40 107.1(3)
C39 C37 P4 109.1(2)
C38 C37 P4 117.3(3)
C40 C37 P4 104.3(2)
O6 Cu3 O5 59.79(8)
O6 Cu3 P5 129.88(6)
O5 Cu3 P5 127.06(7)
O6 Cu3 P6 121.77(7)
O5 Cu3 P6 123.21(7)
P5 Cu3 P6 95.86(2)
O6 Cu3 C41 30.26(9)
O5 Cu3 C41 29.54(9)
P5 Cu3 C41 135.61(7)
P6 Cu3 C41 128.51(6)
C43 P5 C49 101.84(13)
C43 P5 C45 106.01(13)
C49 P5 C45 111.07(14)
C43 P5 Cu3 101.10(8)
C49 P5 Cu3 118.99(9)
C45 P5 Cu3 115.35(9)
C44 P6 C53 105.92(13)
C44 P6 C57 102.10(13)
C53 P6 C57 110.94(15)
C44 P6 Cu3 101.71(9)
C53 P6 Cu3 114.62(11)
C57 P6 Cu3 119.27(10)
C41 O5 Cu3 86.45(16)
C41 O6 Cu3 93.07(17)
O5 C41 O6 120.7(2)
O5 C41 C42 121.4(3)
O6 C41 C42 117.9(3)
O5 C41 Cu3 64.01(14)
O6 C41 Cu3 56.67(13)
C42 C41 Cu3 174.0(2)
C44 C43 P5 116.60(16)
C43 C44 P6 115.10(18)
C48 C45 C47 108.4(3)
C48 C45 C46 108.2(3)
C47 C45 C46 109.8(3)
C48 C45 P5 107.4(2)
C47 C45 P5 108.0(2)
C46 C45 P5 115.0(2)
C51 C49 C52 107.2(3)
C51 C49 C50 109.9(3)
C52 C49 C50 107.2(3)
C51 C49 P5 110.5(2)
C52 C49 P5 105.7(2)
C50 C49 P5 116.0(2)
C54 C53 C56 107.9(3)
C54 C53 C55 108.7(3)
C56 C53 C55 109.5(3)
C54 C53 P6 105.9(2)
C56 C53 P6 108.4(2)
C55 C53 P6 116.1(3)
C58 C57 C60 109.7(3)
C58 C57 C59 109.4(3)
C60 C57 C59 105.8(3)
C58 C57 P6 116.2(2)
C60 C57 P6 106.2(2)
C59 C57 P6 109.0(2)

loop_
_geom_bond_atom_site_label_1
_geom_bond_atom_site_label_2
_geom_bond_distance
Cu1 O1 2.078(2)
Cu1 P2 2.2458(7)
Cu1 P1 2.2538(7)
Cu1 O2 2.270(2)
Cu1 C1 2.486(3)
P1 C3 1.850(3)
P1 C9 1.884(3)
P1 C5 1.890(3)
P2 C4 1.850(2)
P2 C17 1.882(3)
P2 C13 1.894(2)
O1 C1 1.246(4)
O2 C1 1.243(4)
C1 C2 1.520(4)
C3 C4 1.563(3)
C5 C6 1.516(4)
C5 C7 1.527(4)
C5 C8 1.529(4)
C9 C11 1.523(5)
C9 C12 1.529(4)
C9 C10 1.536(4)
C13 C14 1.525(4)
C13 C15 1.538(4)
C13 C16 1.539(4)
C17 C19 1.525(4)
C17 C18 1.529(4)
C17 C20 1.546(4)
Cu2 O3 2.1212(18)
Cu2 O4 2.172(2)
Cu2 P3 2.2358(7)
Cu2 P4 2.2529(8)
Cu2 C21 2.464(3)
P3 C23 1.854(3)
P3 C29 1.883(3)
P3 C25 1.883(3)
P4 C24 1.856(3)
P4 C37 1.874(3)
P4 C33 1.895(3)
O3 C21 1.254(4)
O4 C21 1.240(3)
C21 C22 1.515(4)
C23 C24 1.512(4)
C25 C28 1.521(5)
C25 C27 1.525(4)
C25 C26 1.527(5)
C29 C32 1.509(5)
C29 C31 1.517(5)
C29 C30 1.518(4)
C33 C36 1.529(5)
C33 C35 1.533(5)
C33 C34 1.549(5)
C37 C39 1.505(5)
C37 C38 1.517(5)
C37 C40 1.529(5)
Cu3 O6 2.0865(19)
Cu3 O5 2.246(2)
Cu3 P5 2.2483(7)
Cu3 P6 2.2511(7)
Cu3 C41 2.494(2)
P5 C43 1.855(3)
P5 C49 1.884(3)
P5 C45 1.885(3)
P6 C44 1.863(2)
P6 C53 1.883(3)
P6 C57 1.885(3)
O5 C41 1.232(4)
O6 C41 1.258(3)
C41 C42 1.512(4)
C43 C44 1.546(4)
C45 C48 1.519(5)
C45 C47 1.529(5)
C45 C46 1.538(4)
C49 C51 1.520(4)
C49 C52 1.546(4)
C49 C50 1.548(4)
C53 C54 1.527(5)
C53 C56 1.529(4)
C53 C55 1.537(5)
C57 C58 1.525(4)
C57 C60 1.533(5)
C57 C59 1.547(4)
